data_7238040
loop_
_publ_author_name
'Liu, Hao'
'Yang, Xing'
'Wu, Shanyu'
'Zhang, Mingtao'
'Parkin, Sean'
'Cao, Shuang'
'Li, Tonglei'
'Yu, Faquan'
'Long, Sihui'

_publ_section_title
;
 An investigation of the polymorphism of a potent nonsteroidal
 anti-inflammatory drug flunixin
;
_journal_issue 3
_journal_name_full CrystEngComm
_journal_page_first 448
_journal_page_last 457
_journal_paper_doi 10.1039/C9CE01619H
_journal_volume 22
_journal_year 2020
_chemical_formula_moiety 'C14 H11 F3 N2 O2'
_chemical_formula_sum 'C14 H11 F3 N2 O2'
_chemical_formula_weight 296.25
_space_group_IT_number 14
_space_group_name_Hall '-P 2ybc'
_space_group_name_H-M_alt 'P 1 21/c 1'
_symmetry_cell_setting monoclinic
_symmetry_space_group_name_Hall '-P 2ybc'
_symmetry_space_group_name_H-M 'P 1 21/c 1'
_atom_sites_solution_hydrogens geom
_atom_sites_solution_primary direct
_atom_sites_solution_secondary difmap
_audit_creation_method SHELXL-97
_audit_update_record
;
2019-10-04 deposited with the CCDC.	2019-11-22 downloaded from the CCDC.
;
_cell_angle_alpha 90.00
_cell_angle_beta 103.3203(5)
_cell_angle_gamma 90.00
_cell_formula_units_Z 4
_cell_length_a 7.5380(1)
_cell_length_b 14.0607(2)
_cell_length_c 12.3766(1)
_cell_measurement_reflns_used 23071
_cell_measurement_temperature 90(2)
_cell_measurement_theta_max 27.5
_cell_measurement_theta_min 1.0
_cell_volume 1276.50(3)
_computing_cell_refinement 'DENZO-SMN (Nonius, 1997)'
_computing_data_collection 'COLLECT (Nonius, 2002)'
_computing_data_reduction 'DENZO-SMN (Nonius, 1997)'
_computing_molecular_graphics 'XP in SHELXTL (Bruker, 1995)'
_computing_publication_material 'SHELX-97 and local procedures'
_computing_structure_refinement 'SHELXL-97 (Sheldrick, 1997)'
_computing_structure_solution 'SHELXS-97 (Sheldrick, 1990)'
_diffrn_ambient_temperature 90(2)
_diffrn_detector_area_resol_mean 18
_diffrn_measured_fraction_theta_full 0.982
_diffrn_measured_fraction_theta_max 0.982
_diffrn_measurement_device_type 'Nonius KappaCCD diffractometer'
_diffrn_measurement_method '\w scans at fixed \c = 55\%'
_diffrn_radiation_monochromator graphite
_diffrn_radiation_source 'fine-focus sealed tube'
_diffrn_radiation_type MoK\a
_diffrn_radiation_wavelength 0.71073
_diffrn_reflns_av_R_equivalents 0.0602
_diffrn_reflns_av_sigmaI/netI 0.0248
_diffrn_reflns_limit_h_max 9
_diffrn_reflns_limit_h_min -9
_diffrn_reflns_limit_k_max 16
_diffrn_reflns_limit_k_min -16
_diffrn_reflns_limit_l_max 15
_diffrn_reflns_limit_l_min -15
_diffrn_reflns_number 20862
_diffrn_reflns_theta_full 25.98
_diffrn_reflns_theta_max 25.98
_diffrn_reflns_theta_min 2.23
_exptl_absorpt_coefficient_mu 0.134
_exptl_absorpt_correction_T_max 0.9610
_exptl_absorpt_correction_T_min 0.9362
_exptl_absorpt_correction_type multi-scan
_exptl_absorpt_process_details 'Scalepack (Otwinowski & Minor, 1997)'
_exptl_crystal_colour colorless
_exptl_crystal_density_diffrn 1.542
_exptl_crystal_density_method 'not measured'
_exptl_crystal_description block
_exptl_crystal_F_000 608
_exptl_crystal_size_max 0.50
_exptl_crystal_size_mid 0.35
_exptl_crystal_size_min 0.30
_refine_diff_density_max 0.224
_refine_diff_density_min -0.258
_refine_diff_density_rms 0.047
_refine_ls_extinction_coef 0.023(3)
_refine_ls_extinction_expression Fc^*^=kFc[1+0.001xFc^2^\l^3^/sin(2\q)]^-1/4^
_refine_ls_extinction_method SHELXL
_refine_ls_goodness_of_fit_ref 1.057
_refine_ls_hydrogen_treatment constr
_refine_ls_matrix_type full
_refine_ls_number_parameters 193
_refine_ls_number_reflns 2464
_refine_ls_number_restraints 0
_refine_ls_restrained_S_all 1.057
_refine_ls_R_factor_all 0.0453
_refine_ls_R_factor_gt 0.0391
_refine_ls_shift/su_max 0.001
_refine_ls_shift/su_mean 0.000
_refine_ls_structure_factor_coef Fsqd
_refine_ls_weighting_details 'calc w=1/[\s^2^(Fo^2^)+(0.0503P)^2^+0.5741P] where P=(Fo^2^+2Fc^2^)/3'
_refine_ls_weighting_scheme calc
_refine_ls_wR_factor_gt 0.0929
_refine_ls_wR_factor_ref 0.0971
_reflns_number_gt 2157
_reflns_number_total 2464
_reflns_threshold_expression >2\s(I)
_cod_data_source_file c9ce01619h2.cif
_cod_data_source_block k08017
_cod_depositor_comments
;Adding full bibliography for 7238040--7238041.cif.

 Adding full bibliography for 7238040--7238041.cif.
;
_cod_original_sg_symbol_H-M 'P 21/c'
_cod_database_code 7238040

loop_
_symmetry_equiv_pos_as_xyz
'x, y, z'
'-x, y+1/2, -z+1/2'
'-x, -y, -z'
'x, -y-1/2, z-1/2'

loop_
_atom_site_label
_atom_site_type_symbol
_atom_site_fract_x
_atom_site_fract_y
_atom_site_fract_z
_atom_site_U_iso_or_equiv
_atom_site_adp_type
_atom_site_occupancy
_atom_site_symmetry_multiplicity
_atom_site_calc_flag
_atom_site_refinement_flags
N1 N 0.97559(15) 0.56836(8) 0.29346(9) 0.0162(3) Uani 1 1 d .
C2 C 0.95689(17) 0.48377(10) 0.24073(11) 0.0146(3) Uani 1 1 d .
C3 C 1.06011(18) 0.40307(9) 0.28704(11) 0.0156(3) Uani 1 1 d .
C4 C 1.18239(19) 0.41403(10) 0.38733(12) 0.0189(3) Uani 1 1 d .
H4 H 1.2536 0.3614 0.4205 0.023 Uiso 1 1 calc R
F1 F 0.17316(11) 0.63730(7) 0.11754(7) 0.0311(3) Uani 1 1 d .
F2 F 0.25542(13) 0.78056(7) 0.09206(7) 0.0296(3) Uani 1 1 d .
F3 F 0.36452(13) 0.70994(7) 0.24534(7) 0.0315(3) Uani 1 1 d .
C5 C 1.2022(2) 0.50139(10) 0.44019(12) 0.0216(3) Uani 1 1 d .
H5 H 1.2875 0.5098 0.5091 0.026 Uiso 1 1 calc R
C6 C 1.09557(19) 0.57560(10) 0.39048(11) 0.0190(3) Uani 1 1 d .
H6 H 1.1081 0.6353 0.4274 0.023 Uiso 1 1 calc R
N7 N 0.83715(15) 0.47777(8) 0.14202(9) 0.0171(3) Uani 1 1 d .
H7 H 0.8311 0.4237 0.1055 0.021 Uiso 1 1 calc R
C8 C 0.71966(18) 0.55264(9) 0.09261(11) 0.0153(3) Uani 1 1 d .
C9 C 0.57609(18) 0.58243(9) 0.14004(11) 0.0153(3) Uani 1 1 d .
C10 C 0.46967(18) 0.65811(10) 0.08754(11) 0.0160(3) Uani 1 1 d .
C11 C 0.49845(19) 0.69803(10) -0.01011(11) 0.0174(3) Uani 1 1 d .
H11 H 0.4228 0.7486 -0.0449 0.021 Uiso 1 1 calc R
C12 C 0.63729(19) 0.66434(10) -0.05701(11) 0.0197(3) Uani 1 1 d .
H12 H 0.6549 0.6907 -0.1244 0.024 Uiso 1 1 calc R
C13 C 0.74898(18) 0.59240(10) -0.00487(11) 0.0187(3) Uani 1 1 d .
H13 H 0.8459 0.5699 -0.0354 0.022 Uiso 1 1 calc R
C14 C 0.54119(19) 0.53447(11) 0.24249(12) 0.0217(3) Uani 1 1 d .
H14A H 0.5920 0.4700 0.2483 0.033 Uiso 1 1 calc R
H14B H 0.4096 0.5312 0.2371 0.033 Uiso 1 1 calc R
H14C H 0.5994 0.5711 0.3085 0.033 Uiso 1 1 calc R
C15 C 0.3169(2) 0.69619(11) 0.13504(11) 0.0212(3) Uani 1 1 d .
C16 C 1.03569(18) 0.30925(9) 0.23087(11) 0.0154(3) Uani 1 1 d .
O17 O 1.13267(13) 0.24100(7) 0.28811(8) 0.0209(3) Uani 1 1 d .
H17 H 1.0997 0.1884 0.2579 0.031 Uiso 1 1 calc R
O18 O 0.93574(13) 0.29659(7) 0.14008(8) 0.0196(3) Uani 1 1 d .

loop_
_atom_site_aniso_label
_atom_site_aniso_U_11
_atom_site_aniso_U_22
_atom_site_aniso_U_33
_atom_site_aniso_U_23
_atom_site_aniso_U_13
_atom_site_aniso_U_12
N1 0.0178(6) 0.0137(6) 0.0160(6) 0.0002(4) 0.0013(5) -0.0012(4)
C2 0.0139(6) 0.0151(7) 0.0143(6) 0.0009(5) 0.0022(5) -0.0025(5)
C3 0.0153(6) 0.0139(7) 0.0167(6) 0.0020(5) 0.0020(5) -0.0020(5)
C4 0.0199(7) 0.0160(7) 0.0187(7) 0.0033(5) 0.0001(5) -0.0003(5)
F1 0.0183(4) 0.0430(6) 0.0327(5) 0.0017(4) 0.0074(4) 0.0000(4)
F2 0.0330(5) 0.0295(5) 0.0256(5) 0.0023(4) 0.0051(4) 0.0167(4)
F3 0.0352(5) 0.0432(6) 0.0148(4) -0.0032(4) 0.0032(4) 0.0146(4)
C5 0.0248(7) 0.0197(7) 0.0165(7) 0.0010(5) -0.0032(6) -0.0026(6)
C6 0.0229(7) 0.0160(7) 0.0166(7) -0.0012(5) 0.0012(6) -0.0031(6)
N7 0.0189(6) 0.0127(6) 0.0167(6) -0.0021(4) -0.0023(5) 0.0019(5)
C8 0.0158(6) 0.0118(7) 0.0157(7) -0.0014(5) -0.0022(5) -0.0020(5)
C9 0.0165(6) 0.0134(7) 0.0137(6) -0.0013(5) -0.0014(5) -0.0037(5)
C10 0.0154(6) 0.0162(7) 0.0141(6) -0.0020(5) -0.0014(5) -0.0019(5)
C11 0.0167(6) 0.0148(7) 0.0174(7) 0.0016(5) -0.0028(5) 0.0006(5)
C12 0.0204(7) 0.0225(8) 0.0158(7) 0.0043(5) 0.0031(5) -0.0001(6)
C13 0.0161(7) 0.0214(7) 0.0179(7) -0.0017(5) 0.0022(5) 0.0014(6)
C14 0.0221(7) 0.0243(8) 0.0183(7) 0.0058(6) 0.0036(6) 0.0007(6)
C15 0.0218(7) 0.0254(8) 0.0144(7) 0.0008(5) 0.0004(6) 0.0053(6)
C16 0.0140(6) 0.0149(7) 0.0174(7) 0.0032(5) 0.0037(5) -0.0005(5)
O17 0.0231(5) 0.0112(5) 0.0237(5) 0.0010(4) -0.0042(4) 0.0011(4)
O18 0.0226(5) 0.0149(5) 0.0182(5) -0.0012(4) -0.0017(4) 0.0012(4)

loop_
_atom_type_symbol
_atom_type_description
_atom_type_scat_dispersion_real
_atom_type_scat_dispersion_imag
_atom_type_scat_source
C C 0.0033 0.0016 'International Tables Vol C Tables 4.2.6.8 and 6.1.1.4'
H H 0.0000 0.0000 'International Tables Vol C Tables 4.2.6.8 and 6.1.1.4'
N N 0.0061 0.0033 'International Tables Vol C Tables 4.2.6.8 and 6.1.1.4'
O O 0.0106 0.0060 'International Tables Vol C Tables 4.2.6.8 and 6.1.1.4'
F F 0.0171 0.0103 'International Tables Vol C Tables 4.2.6.8 and 6.1.1.4'

loop_
_geom_angle_atom_site_label_1
_geom_angle_atom_site_label_2
_geom_angle_atom_site_label_3
_geom_angle
C6 N1 C2 118.55(12)
N7 C2 N1 117.95(12)
N7 C2 C3 120.51(12)
N1 C2 C3 121.54(12)
C4 C3 C2 117.80(12)
C4 C3 C16 120.56(12)
C2 C3 C16 121.63(12)
C3 C4 C5 120.25(13)
C3 C4 H4 119.9
C5 C4 H4 119.9
C6 C5 C4 118.33(13)
C6 C5 H5 120.8
C4 C5 H5 120.8
N1 C6 C5 123.52(13)
N1 C6 H6 118.2
C5 C6 H6 118.2
C2 N7 C8 124.51(11)
C2 N7 H7 117.7
C8 N7 H7 117.7
C13 C8 C9 122.15(12)
C13 C8 N7 117.57(12)
C9 C8 N7 120.25(12)
C10 C9 C8 116.49(12)
C10 C9 C14 122.46(12)
C8 C9 C14 121.05(12)
C11 C10 C9 121.44(13)
C11 C10 C15 118.73(12)
C9 C10 C15 119.80(12)
C12 C11 C10 120.45(13)
C12 C11 H11 119.8
C10 C11 H11 119.8
C13 C12 C11 119.45(13)
C13 C12 H12 120.3
C11 C12 H12 120.3
C12 C13 C8 119.91(13)
C12 C13 H13 120.0
C8 C13 H13 120.0
C9 C14 H14A 109.5
C9 C14 H14B 109.5
H14A C14 H14B 109.5
C9 C14 H14C 109.5
H14A C14 H14C 109.5
H14B C14 H14C 109.5
F2 C15 F1 106.88(11)
F2 C15 F3 105.28(11)
F1 C15 F3 105.66(12)
F2 C15 C10 112.67(12)
F1 C15 C10 112.29(12)
F3 C15 C10 113.46(11)
O18 C16 O17 122.89(12)
O18 C16 C3 123.25(12)
O17 C16 C3 113.85(11)
C16 O17 H17 109.5

loop_
_geom_bond_atom_site_label_1
_geom_bond_atom_site_label_2
_geom_bond_distance
N1 C6 1.3303(18)
N1 C2 1.3485(18)
C2 N7 1.3439(17)
C2 C3 1.4198(18)
C3 C4 1.3737(19)
C3 C16 1.4827(19)
C4 C5 1.383(2)
C4 H4 0.9500
F1 C15 1.3409(18)
F2 C15 1.3384(17)
F3 C15 1.3431(16)
C5 C6 1.373(2)
C5 H5 0.9500
C6 H6 0.9500
N7 C8 1.4203(17)
N7 H7 0.8800
C8 C13 1.3928(19)
C8 C9 1.4085(19)
C9 C10 1.3993(19)
C9 C14 1.5118(19)
C10 C11 1.394(2)
C10 C15 1.507(2)
C11 C12 1.392(2)
C11 H11 0.9500
C12 C13 1.378(2)
C12 H12 0.9500
C13 H13 0.9500
C14 H14A 0.9800
C14 H14B 0.9800
C14 H14C 0.9800
C16 O18 1.2132(16)
C16 O17 1.3109(16)
O17 H17 0.8400

loop_
_geom_hbond_atom_site_label_D
_geom_hbond_atom_site_label_H
_geom_hbond_atom_site_label_A
_geom_hbond_distance_DH
_geom_hbond_distance_HA
_geom_hbond_distance_DA
_geom_hbond_angle_DHA
_geom_hbond_site_symmetry_A
O17 H17 N1 0.84 1.85 2.6829(15) 173.8 2_745
N7 H7 O18 0.88 1.96 2.6554(15) 134.8 .

loop_
_geom_torsion_atom_site_label_1
_geom_torsion_atom_site_label_2
_geom_torsion_atom_site_label_3
_geom_torsion_atom_site_label_4
_geom_torsion
C6 N1 C2 N7 -179.05(12)
C6 N1 C2 C3 0.77(19)
N7 C2 C3 C4 178.99(12)
N1 C2 C3 C4 -0.83(19)
N7 C2 C3 C16 -2.10(19)
N1 C2 C3 C16 178.09(12)
C2 C3 C4 C5 0.0(2)
C16 C3 C4 C5 -178.89(13)
C3 C4 C5 C6 0.7(2)
C2 N1 C6 C5 0.1(2)
C4 C5 C6 N1 -0.8(2)
N1 C2 N7 C8 -4.5(2)
C3 C2 N7 C8 175.70(12)
C2 N7 C8 C13 113.62(15)
C2 N7 C8 C9 -68.30(17)
C13 C8 C9 C10 -3.48(19)
N7 C8 C9 C10 178.53(11)
C13 C8 C9 C14 176.69(12)
N7 C8 C9 C14 -1.30(19)
C8 C9 C10 C11 3.53(19)
C14 C9 C10 C11 -176.65(13)
C8 C9 C10 C15 -178.18(12)
C14 C9 C10 C15 1.65(19)
C9 C10 C11 C12 -1.2(2)
C15 C10 C11 C12 -179.52(13)
C10 C11 C12 C13 -1.4(2)
C11 C12 C13 C8 1.4(2)
C9 C8 C13 C12 1.1(2)
N7 C8 C13 C12 179.10(12)
C11 C10 C15 F2 -15.93(18)
C9 C10 C15 F2 165.73(11)
C11 C10 C15 F1 104.82(14)
C9 C10 C15 F1 -73.52(15)
C11 C10 C15 F3 -135.45(13)
C9 C10 C15 F3 46.21(18)
C4 C3 C16 O18 -176.61(13)
C2 C3 C16 O18 4.5(2)
C4 C3 C16 O17 3.13(18)
C2 C3 C16 O17 -175.76(11)
